data_7229178
loop_
_publ_author_name
'Sykes, Nicole Margaret'
'Su, Hong'
'Weber, Edwin'
'Bourne, Susan A.'
'Nassimbeni, Luigi'

_publ_section_title
;
 Crystallisation Temperature Control of Stoichiometry and Selectivity in
 Host- Guest Compounds
;
_journal_name_full CrystEngComm
_journal_paper_doi 10.1039/C7CE01414G
_journal_year 2017
_chemical_formula_moiety 'C28 H18 O2, C4 H10 O1, C3 H8 O1'
_chemical_formula_sum 'C98 H90 O10'
_chemical_formula_weight 1427.70
_chemical_name_systematic '9,9?-(ethyne-1,2-diyl)-bis(fluoren-9-ol) (2-methyl-2-propanol) (2-propanol) Clathrate'
_space_group_IT_number 2
_symmetry_cell_setting triclinic
_symmetry_space_group_name_Hall '-P 1'
_symmetry_space_group_name_H-M 'P -1'
_atom_sites_solution_hydrogens geom
_atom_sites_solution_primary direct
_atom_sites_solution_secondary difmap
_audit_creation_method SHELXL-97
_audit_update_record
;
2017-06-23 deposited with the CCDC.
2017-09-18 downloaded from the CCDC.
;
_cell_angle_alpha 75.76(3)
_cell_angle_beta 79.16(3)
_cell_angle_gamma 88.31(3)
_cell_formula_units_Z 1
_cell_length_a 10.328(2)
_cell_length_b 11.176(2)
_cell_length_c 18.112(4)
_cell_measurement_reflns_used 6986
_cell_measurement_temperature 153(2)
_cell_measurement_theta_max 27.75
_cell_measurement_theta_min 1.18
_cell_volume 1989.9(8)
_computing_cell_refinement 'SAINT-Plus (Bruker, 2004)'
_computing_data_collection 'APEX2 (Bruker, 2005)'
_computing_data_reduction 'SAINT-Plus and XPREP (Bruker 2004)'
_computing_molecular_graphics 'X-seed (Barbour, 1999)'
_computing_publication_material 'SHELXL-97 (Sheldrick, 1997)'
_computing_structure_refinement 'SHELXL-97 (Sheldrick, 1997)'
_computing_structure_solution 'SHELXS-97 (Sheldrick, 1990)'
_diffrn_ambient_temperature 153(2)
_diffrn_measured_fraction_theta_full 0.992
_diffrn_measured_fraction_theta_max 0.992
_diffrn_measurement_device_type 'Bruker Kappa Duo Apex II diffractometer'
_diffrn_measurement_method '1.2\% \f scans and \w scans'
_diffrn_radiation_monochromator graphite
_diffrn_radiation_source 'fine-focus sealed tube'
_diffrn_radiation_type MoK\a
_diffrn_radiation_wavelength 0.71073
_diffrn_reflns_av_R_equivalents 0.0259
_diffrn_reflns_av_sigmaI/netI 0.0324
_diffrn_reflns_limit_h_max 13
_diffrn_reflns_limit_h_min -13
_diffrn_reflns_limit_k_max 14
_diffrn_reflns_limit_k_min -14
_diffrn_reflns_limit_l_max 23
_diffrn_reflns_limit_l_min -23
_diffrn_reflns_number 26255
_diffrn_reflns_theta_full 27.75
_diffrn_reflns_theta_max 27.75
_diffrn_reflns_theta_min 1.18
_exptl_absorpt_coefficient_mu 0.076
_exptl_absorpt_correction_T_max 0.9910
_exptl_absorpt_correction_T_min 0.9776
_exptl_absorpt_correction_type multi-scan
_exptl_absorpt_process_details '(SADABS; Sheldrick, 1996)'
_exptl_crystal_colour colorless
_exptl_crystal_density_diffrn 1.191
_exptl_crystal_density_method 'not measured'
_exptl_crystal_description block
_exptl_crystal_F_000 758
_exptl_crystal_size_max 0.30
_exptl_crystal_size_mid 0.29
_exptl_crystal_size_min 0.12
_refine_diff_density_max 0.263
_refine_diff_density_min -0.287
_refine_diff_density_rms 0.037
_refine_ls_extinction_method none
_refine_ls_goodness_of_fit_ref 1.040
_refine_ls_hydrogen_treatment mixed
_refine_ls_matrix_type full
_refine_ls_number_parameters 582
_refine_ls_number_reflns 9307
_refine_ls_number_restraints 262
_refine_ls_restrained_S_all 1.045
_refine_ls_R_factor_all 0.0646
_refine_ls_R_factor_gt 0.0451
_refine_ls_shift/su_max 0.000
_refine_ls_shift/su_mean 0.000
_refine_ls_structure_factor_coef Fsqd
_refine_ls_weighting_details 'calc w=1/[\s^2^(Fo^2^)+(0.0571P)^2^+0.3524P] where P=(Fo^2^+2Fc^2^)/3'
_refine_ls_weighting_scheme calc
_refine_ls_wR_factor_gt 0.1092
_refine_ls_wR_factor_ref 0.1195
_reflns_number_gt 6983
_reflns_number_total 9307
_reflns_threshold_expression >2sigma(I)
_cod_data_source_file c7ce01414g3.cif
_cod_data_source_block structure3
_cod_depositor_comments
;
The following automatic conversions were performed:

'_symmetry_cell_setting' value 'Triclinic' changed to 'triclinic'
according to
/home/data/users/saulius/crontab/automatic-downloads/rss-feeds/RSC/lib/dictionaries/cif_core.dic
dictionary named 'cif_core.dic' version 2.4.2 from 2011-04-26.

Automatic conversion script
Id: cif_fix_values 4973 2017-02-22 13:04:09Z antanas 
;
_cod_original_cell_volume 1989.9(7)
_cod_original_sg_symbol_H-M P-1
_cod_database_code 7229178

loop_
_symmetry_equiv_pos_as_xyz
'x, y, z'
'-x, -y, -z'

loop_
_atom_site_label
_atom_site_type_symbol
_atom_site_fract_x
_atom_site_fract_y
_atom_site_fract_z
_atom_site_U_iso_or_equiv
_atom_site_adp_type
_atom_site_occupancy
_atom_site_symmetry_multiplicity
_atom_site_calc_flag
_atom_site_refinement_flags
_atom_site_disorder_assembly
_atom_site_disorder_group
O13 O 0.61434(9) 0.61667(8) 0.26384(5) 0.0290(2) Uani 1 1 d D . .
O16 O 1.13006(9) 0.69462(8) 0.20033(5) 0.0266(2) Uani 1 1 d D . .
O41 O 0.97046(10) 0.61880(8) 0.34276(5) 0.0284(2) Uani 1 1 d D . .
O44 O 0.77850(11) 0.45929(9) 0.34568(6) 0.0368(2) Uani 1 1 d DU . .
O48 O 0.35360(10) 0.57737(10) 0.26102(6) 0.0364(2) Uani 1 1 d DU . .
H13 H 0.5225(7) 0.6002(17) 0.2659(11) 0.060(5) Uiso 1 1 d D . .
H16 H 1.0748(16) 0.6763(17) 0.2511(5) 0.063(6) Uiso 1 1 d D . .
H41 H 0.8990(13) 0.5607(14) 0.3467(11) 0.064(6) Uiso 1 1 d D . .
H48H H 0.304(2) 0.6365(16) 0.2311(11) 0.086(7) Uiso 1 1 d D . .
H44 H 0.7201(17) 0.5050(17) 0.3135(10) 0.076(6) Uiso 1 1 d D . .
C1 C 0.59306(12) 0.84088(12) 0.21128(7) 0.0260(3) Uani 1 1 d . . .
C2 C 0.61072(14) 0.90505(14) 0.26485(9) 0.0347(3) Uani 1 1 d . . .
H2 H 0.6659 0.8744 0.3015 0.042 Uiso 1 1 calc R . .
C3 C 0.54515(16) 1.01612(15) 0.26357(10) 0.0460(4) Uani 1 1 d . . .
H3 H 0.5562 1.0624 0.2996 0.055 Uiso 1 1 calc R . .
C4 C 0.46397(17) 1.05975(15) 0.21027(11) 0.0499(4) Uani 1 1 d . . .
H4 H 0.4190 1.1350 0.2109 0.060 Uiso 1 1 calc R . .
C5 C 0.44716(15) 0.99599(15) 0.15626(10) 0.0420(4) Uani 1 1 d . . .
H5 H 0.3911 1.0265 0.1200 0.050 Uiso 1 1 calc R . .
C6 C 0.51395(13) 0.88635(13) 0.15609(8) 0.0307(3) Uani 1 1 d . . .
C7 C 0.52432(12) 0.80349(13) 0.10338(8) 0.0304(3) Uani 1 1 d . . .
C8 C 0.46968(14) 0.80895(17) 0.03789(9) 0.0432(4) Uani 1 1 d . . .
H8 H 0.4117 0.8734 0.0214 0.052 Uiso 1 1 calc R . .
C9 C 0.50141(17) 0.71882(18) -0.00261(9) 0.0502(5) Uani 1 1 d . . .
H9 H 0.4644 0.7217 -0.0472 0.060 Uiso 1 1 calc R . .
C10 C 0.58590(17) 0.62449(17) 0.02056(9) 0.0452(4) Uani 1 1 d . . .
H10 H 0.6064 0.5637 -0.0082 0.054 Uiso 1 1 calc R . .
C11 C 0.64107(15) 0.61835(14) 0.08599(8) 0.0346(3) Uani 1 1 d . . .
H11 H 0.6994 0.5540 0.1022 0.042 Uiso 1 1 calc R . .
C12 C 0.60917(12) 0.70753(12) 0.12652(7) 0.0264(3) Uani 1 1 d . . .
C13 C 0.65644(12) 0.72025(12) 0.19931(7) 0.0240(3) Uani 1 1 d . . .
C14 C 0.80099(12) 0.73158(11) 0.18606(7) 0.0232(3) Uani 1 1 d . . .
C15 C 0.91721(12) 0.75155(11) 0.17038(7) 0.0224(3) Uani 1 1 d . . .
C16 C 1.06059(12) 0.77809(12) 0.14855(7) 0.0230(3) Uani 1 1 d . . .
C17 C 1.10815(12) 0.76962(13) 0.06467(7) 0.0268(3) Uani 1 1 d . . .
C18 C 1.11053(14) 0.66676(15) 0.03528(8) 0.0357(3) Uani 1 1 d . . .
H18 H 1.0838 0.5878 0.0681 0.043 Uiso 1 1 calc R . .
C19 C 1.15358(16) 0.68249(18) -0.04451(9) 0.0454(4) Uani 1 1 d . . .
H19 H 1.1569 0.6132 -0.0664 0.054 Uiso 1 1 calc R . .
C20 C 1.19154(15) 0.79830(18) -0.09212(9) 0.0451(4) Uani 1 1 d . . .
H20 H 1.2204 0.8069 -0.1462 0.054 Uiso 1 1 calc R . .
C21 C 1.18823(13) 0.90112(16) -0.06258(8) 0.0379(4) Uani 1 1 d . . .
H21 H 1.2140 0.9801 -0.0956 0.045 Uiso 1 1 calc R . .
C22 C 1.14618(12) 0.88642(13) 0.01700(7) 0.0288(3) Uani 1 1 d . . .
C23 C 1.13453(12) 0.97647(13) 0.06503(7) 0.0270(3) Uani 1 1 d . . .
C24 C 1.16244(13) 1.10262(14) 0.04612(9) 0.0355(3) Uani 1 1 d . . .
H24 H 1.1925 1.1461 -0.0062 0.043 Uiso 1 1 calc R . .
C25 C 1.14552(14) 1.16342(14) 0.10518(10) 0.0389(4) Uani 1 1 d . . .
H25 H 1.1640 1.2496 0.0930 0.047 Uiso 1 1 calc R . .
C26 C 1.10211(14) 1.10082(14) 0.18180(9) 0.0368(3) Uani 1 1 d . . .
H26 H 1.0931 1.1441 0.2215 0.044 Uiso 1 1 calc R . .
C27 C 1.07155(13) 0.97467(13) 0.20114(8) 0.0307(3) Uani 1 1 d . . .
H27 H 1.0401 0.9318 0.2534 0.037 Uiso 1 1 calc R . .
C28 C 1.08828(12) 0.91409(12) 0.14241(7) 0.0244(3) Uani 1 1 d . . .
C29 C 0.82422(15) 0.70792(13) 0.43866(7) 0.0313(3) Uani 1 1 d . . .
C30 C 0.69976(16) 0.65480(16) 0.45494(8) 0.0417(4) Uani 1 1 d . . .
H30 H 0.6881 0.5712 0.4540 0.050 Uiso 1 1 calc R . .
C31 C 0.59181(19) 0.7271(2) 0.47271(10) 0.0583(5) Uani 1 1 d . . .
H31 H 0.5052 0.6926 0.4838 0.070 Uiso 1 1 calc R . .
C32 C 0.6093(2) 0.8482(2) 0.47431(11) 0.0667(6) Uani 1 1 d . . .
H32 H 0.5344 0.8959 0.4868 0.080 Uiso 1 1 calc R . .
C33 C 0.7339(2) 0.90174(18) 0.45817(10) 0.0579(5) Uani 1 1 d . . .
H33 H 0.7447 0.9853 0.4595 0.069 Uiso 1 1 calc R . .
C34 C 0.84309(18) 0.83099(14) 0.43998(8) 0.0400(4) Uani 1 1 d . . .
C35 C 0.98529(18) 0.86057(13) 0.41975(8) 0.0392(4) Uani 1 1 d U . .
C36 C 1.0567(3) 0.96862(15) 0.41231(9) 0.0582(5) Uani 1 1 d U . .
H36 H 1.0128 1.0408 0.4216 0.070 Uiso 1 1 calc R . .
C37 C 1.1928(3) 0.96832(19) 0.39106(10) 0.0674(6) Uani 1 1 d U . .
H37 H 1.2421 1.0415 0.3855 0.081 Uiso 1 1 calc R . .
C38 C 1.2580(2) 0.86445(18) 0.37785(10) 0.0581(5) Uani 1 1 d U . .
H38 H 1.3514 0.8668 0.3632 0.070 Uiso 1 1 calc R . .
C39 C 1.18875(16) 0.75621(15) 0.38573(8) 0.0408(4) Uani 1 1 d U . .
H39 H 1.2335 0.6838 0.3774 0.049 Uiso 1 1 calc R . .
C40 C 1.05339(15) 0.75641(12) 0.40601(7) 0.0310(3) Uani 1 1 d U . .
C41 C 0.95721(13) 0.65063(12) 0.41574(7) 0.0253(3) Uani 1 1 d . . .
C42 C 0.98543(13) 0.54250(12) 0.47613(7) 0.0246(3) Uani 1 1 d . . .
C43A C 0.9113(5) 0.4034(5) 0.2324(3) 0.0390(8) Uani 0.754(14) 1 d PDU A 1
H43A H 0.8517 0.4504 0.2001 0.059 Uiso 0.754(14) 1 calc PR A 1
H43B H 0.9452 0.3331 0.2116 0.059 Uiso 0.754(14) 1 calc PR A 1
H43C H 0.9850 0.4568 0.2320 0.059 Uiso 0.754(14) 1 calc PR A 1
C44A C 0.8366(5) 0.3566(4) 0.3151(3) 0.0400(9) Uani 0.754(14) 1 d PDU A 1
C45A C 0.9348(7) 0.2985(4) 0.3669(2) 0.0582(13) Uani 0.754(14) 1 d PDU A 1
H45A H 0.9995 0.3612 0.3663 0.087 Uiso 0.754(14) 1 calc PR A 1
H45B H 0.9803 0.2311 0.3474 0.087 Uiso 0.754(14) 1 calc PR A 1
H45C H 0.8874 0.2659 0.4201 0.087 Uiso 0.754(14) 1 calc PR A 1
C46A C 0.7289(9) 0.2645(9) 0.3238(6) 0.115(3) Uani 0.754(14) 1 d PDU A 1
H46A H 0.6868 0.2377 0.3785 0.172 Uiso 0.754(14) 1 calc PR A 1
H46B H 0.7662 0.1930 0.3056 0.172 Uiso 0.754(14) 1 calc PR A 1
H46C H 0.6632 0.3026 0.2931 0.172 Uiso 0.754(14) 1 calc PR A 1
C47 C 0.3197(2) 0.4281(2) 0.19000(12) 0.0535(6) Uani 0.839(3) 1 d PDU B 1
H48A H 0.2879 0.4929 0.1507 0.080 Uiso 0.839(3) 1 calc PR B 1
H48B H 0.2746 0.3498 0.1950 0.080 Uiso 0.839(3) 1 calc PR B 1
H48C H 0.4149 0.4191 0.1745 0.080 Uiso 0.839(3) 1 calc PR B 1
C48 C 0.2915(3) 0.4627(3) 0.26689(19) 0.0396(6) Uani 0.839(3) 1 d PDU B 1
H48 H 0.1941 0.4724 0.2811 0.048 Uiso 0.839(3) 1 calc PR B 1
C49 C 0.3352(3) 0.3723(2) 0.33274(16) 0.0817(10) Uani 0.839(3) 1 d PDU B 1
H49A H 0.4315 0.3674 0.3224 0.123 Uiso 0.839(3) 1 calc PR B 1
H49B H 0.2963 0.2908 0.3384 0.123 Uiso 0.839(3) 1 calc PR B 1
H49C H 0.3063 0.3994 0.3807 0.123 Uiso 0.839(3) 1 calc PR B 1
C50 C 0.4527(9) 0.3619(8) 0.2870(6) 0.035(2) Uani 0.161(3) 1 d PDU B 2
H50A H 0.4788 0.3801 0.3324 0.052 Uiso 0.161(3) 1 calc PR B 2
H50B H 0.5263 0.3815 0.2429 0.052 Uiso 0.161(3) 1 calc PR B 2
H50C H 0.4289 0.2741 0.2985 0.052 Uiso 0.161(3) 1 calc PR B 2
C51 C 0.3352(9) 0.4391(11) 0.2673(9) 0.037(3) Uani 0.161(3) 1 d PDU B 2
H51 H 0.3178 0.4288 0.2167 0.044 Uiso 0.161(3) 1 calc PR B 2
C52 C 0.2127(9) 0.3939(9) 0.3303(5) 0.038(2) Uani 0.161(3) 1 d PDU B 2
H52A H 0.1872 0.3109 0.3288 0.057 Uiso 0.161(3) 1 calc PR B 2
H52B H 0.1399 0.4504 0.3209 0.057 Uiso 0.161(3) 1 calc PR B 2
H52C H 0.2331 0.3915 0.3814 0.057 Uiso 0.161(3) 1 calc PR B 2
C45B C 0.864(2) 0.2699(13) 0.3848(9) 0.079(3) Uani 0.246(14) 1 d PDU A 2
H45D H 0.7951 0.2354 0.4295 0.118 Uiso 0.246(14) 1 calc PR A 2
H45E H 0.9271 0.3184 0.4005 0.118 Uiso 0.246(14) 1 calc PR A 2
H45F H 0.9106 0.2025 0.3656 0.118 Uiso 0.246(14) 1 calc PR A 2
C43B C 0.874(2) 0.380(2) 0.2421(11) 0.067(4) Uani 0.246(14) 1 d PDU A 2
H43D H 0.9033 0.3038 0.2273 0.101 Uiso 0.246(14) 1 calc PR A 2
H43E H 0.9506 0.4333 0.2369 0.101 Uiso 0.246(14) 1 calc PR A 2
H43F H 0.8147 0.4233 0.2083 0.101 Uiso 0.246(14) 1 calc PR A 2
C46B C 0.705(2) 0.2760(19) 0.3111(9) 0.064(3) Uani 0.246(14) 1 d PDU A 2
H46D H 0.6401 0.2510 0.3592 0.095 Uiso 0.246(14) 1 calc PR A 2
H46E H 0.7450 0.2024 0.2967 0.095 Uiso 0.246(14) 1 calc PR A 2
H46F H 0.6615 0.3228 0.2697 0.095 Uiso 0.246(14) 1 calc PR A 2
C44B C 0.8042(19) 0.3507(13) 0.3223(10) 0.053(3) Uani 0.246(14) 1 d PDU A 2

loop_
_atom_site_aniso_label
_atom_site_aniso_U_11
_atom_site_aniso_U_22
_atom_site_aniso_U_33
_atom_site_aniso_U_23
_atom_site_aniso_U_13
_atom_site_aniso_U_12
O13 0.0247(5) 0.0294(5) 0.0263(5) 0.0070(4) -0.0061(4) -0.0031(4)
O16 0.0220(5) 0.0321(5) 0.0224(4) 0.0011(4) -0.0073(4) 0.0059(4)
O41 0.0389(6) 0.0281(5) 0.0180(4) -0.0041(4) -0.0068(4) 0.0004(4)
O44 0.0479(6) 0.0284(5) 0.0364(5) -0.0065(4) -0.0164(5) 0.0035(4)
O48 0.0276(5) 0.0386(6) 0.0415(6) -0.0030(5) -0.0111(4) -0.0033(4)
C1 0.0180(6) 0.0266(7) 0.0282(6) 0.0007(5) -0.0007(5) -0.0019(5)
C2 0.0297(7) 0.0351(8) 0.0366(8) -0.0072(6) -0.0013(6) -0.0024(6)
C3 0.0432(9) 0.0362(9) 0.0553(10) -0.0164(8) 0.0064(8) -0.0038(7)
C4 0.0417(9) 0.0298(8) 0.0652(11) -0.0007(8) 0.0070(8) 0.0076(7)
C5 0.0267(7) 0.0378(8) 0.0482(9) 0.0091(7) -0.0009(7) 0.0084(6)
C6 0.0183(6) 0.0317(7) 0.0333(7) 0.0059(6) -0.0013(5) -0.0011(5)
C7 0.0176(6) 0.0389(8) 0.0284(7) 0.0053(6) -0.0059(5) -0.0046(5)
C8 0.0253(7) 0.0632(11) 0.0336(8) 0.0086(7) -0.0129(6) -0.0076(7)
C9 0.0421(9) 0.0769(13) 0.0304(8) -0.0012(8) -0.0154(7) -0.0238(9)
C10 0.0475(10) 0.0550(10) 0.0340(8) -0.0120(7) -0.0048(7) -0.0217(8)
C11 0.0352(8) 0.0356(8) 0.0315(7) -0.0046(6) -0.0054(6) -0.0095(6)
C12 0.0204(6) 0.0312(7) 0.0242(6) 0.0010(5) -0.0049(5) -0.0067(5)
C13 0.0209(6) 0.0254(6) 0.0228(6) 0.0015(5) -0.0058(5) -0.0014(5)
C14 0.0247(6) 0.0222(6) 0.0208(6) 0.0003(5) -0.0076(5) 0.0023(5)
C15 0.0248(6) 0.0223(6) 0.0186(6) -0.0006(5) -0.0066(5) 0.0029(5)
C16 0.0189(6) 0.0286(7) 0.0196(6) -0.0012(5) -0.0058(5) 0.0032(5)
C17 0.0184(6) 0.0404(8) 0.0211(6) -0.0053(5) -0.0058(5) 0.0036(5)
C18 0.0335(8) 0.0447(9) 0.0312(7) -0.0120(6) -0.0092(6) 0.0078(6)
C19 0.0400(9) 0.0669(12) 0.0378(8) -0.0269(8) -0.0118(7) 0.0140(8)
C20 0.0315(8) 0.0804(13) 0.0232(7) -0.0139(8) -0.0039(6) 0.0063(8)
C21 0.0239(7) 0.0628(10) 0.0219(6) -0.0003(7) -0.0047(5) -0.0015(7)
C22 0.0163(6) 0.0443(8) 0.0223(6) 0.0000(6) -0.0055(5) 0.0014(5)
C23 0.0161(6) 0.0355(7) 0.0257(6) 0.0020(5) -0.0068(5) 0.0002(5)
C24 0.0228(7) 0.0373(8) 0.0367(8) 0.0099(6) -0.0061(6) -0.0027(6)
C25 0.0290(7) 0.0284(7) 0.0555(9) -0.0009(7) -0.0108(7) -0.0010(6)
C26 0.0321(8) 0.0341(8) 0.0463(9) -0.0120(7) -0.0099(7) 0.0033(6)
C27 0.0291(7) 0.0323(7) 0.0292(7) -0.0037(6) -0.0072(6) 0.0028(6)
C28 0.0163(6) 0.0290(7) 0.0254(6) -0.0004(5) -0.0061(5) 0.0006(5)
C29 0.0424(8) 0.0320(7) 0.0188(6) -0.0038(5) -0.0088(6) 0.0115(6)
C30 0.0413(9) 0.0521(10) 0.0321(8) -0.0109(7) -0.0085(7) 0.0107(7)
C31 0.0449(10) 0.0877(15) 0.0437(10) -0.0203(10) -0.0096(8) 0.0244(10)
C32 0.0744(15) 0.0827(16) 0.0506(11) -0.0301(10) -0.0200(10) 0.0522(13)
C33 0.0905(16) 0.0486(11) 0.0402(9) -0.0184(8) -0.0216(10) 0.0372(11)
C34 0.0674(11) 0.0307(8) 0.0230(7) -0.0059(6) -0.0143(7) 0.0183(7)
C35 0.0717(11) 0.0253(7) 0.0197(6) -0.0019(5) -0.0113(7) 0.0014(7)
C36 0.1175(18) 0.0255(8) 0.0304(8) -0.0040(6) -0.0131(10) -0.0087(9)
C37 0.1107(18) 0.0512(12) 0.0364(9) -0.0019(8) -0.0085(11) -0.0442(12)
C38 0.0710(13) 0.0592(12) 0.0397(9) -0.0020(8) -0.0077(9) -0.0319(10)
C39 0.0476(9) 0.0431(9) 0.0285(7) -0.0023(6) -0.0059(7) -0.0111(7)
C40 0.0496(9) 0.0243(7) 0.0173(6) 0.0008(5) -0.0091(6) -0.0036(6)
C41 0.0356(7) 0.0219(6) 0.0173(6) -0.0017(5) -0.0070(5) 0.0027(5)
C42 0.0299(7) 0.0236(6) 0.0201(6) -0.0050(5) -0.0047(5) 0.0012(5)
C43A 0.048(2) 0.0334(18) 0.0374(16) -0.0106(12) -0.0115(13) 0.0052(13)
C44A 0.057(2) 0.0236(13) 0.0406(16) -0.0088(11) -0.0096(14) -0.0015(12)
C45A 0.089(3) 0.0396(18) 0.0437(17) -0.0054(13) -0.0186(18) 0.0289(18)
C46A 0.112(4) 0.078(4) 0.158(6) -0.041(4) -0.012(4) -0.038(3)
C47 0.0738(16) 0.0426(12) 0.0516(12) -0.0227(10) -0.0166(11) 0.0081(10)
C48 0.0313(14) 0.0384(13) 0.0439(12) 0.0020(9) -0.0091(12) -0.0065(11)
C49 0.097(2) 0.0594(16) 0.0733(18) 0.0251(13) -0.0320(17) -0.0017(15)
C50 0.033(5) 0.025(4) 0.047(5) -0.006(4) -0.012(4) 0.004(3)
C51 0.023(6) 0.039(6) 0.049(6) -0.006(6) -0.017(5) -0.011(5)
C52 0.033(5) 0.033(5) 0.042(5) -0.001(4) -0.006(4) 0.004(4)
C45B 0.104(9) 0.043(5) 0.080(6) 0.007(5) -0.024(6) 0.014(6)
C43B 0.082(9) 0.049(7) 0.068(5) -0.016(5) -0.008(6) 0.014(6)
C46B 0.106(8) 0.048(5) 0.042(5) -0.031(4) 0.004(4) -0.026(5)
C44B 0.076(6) 0.029(4) 0.055(4) -0.008(3) -0.018(4) -0.001(4)

loop_
_atom_type_symbol
_atom_type_description
_atom_type_scat_dispersion_real
_atom_type_scat_dispersion_imag
_atom_type_scat_source
C C 0.0033 0.0016 'International Tables Vol C Tables 4.2.6.8 and 6.1.1.4'
H H 0.0000 0.0000 'International Tables Vol C Tables 4.2.6.8 and 6.1.1.4'
O O 0.0106 0.0060 'International Tables Vol C Tables 4.2.6.8 and 6.1.1.4'

loop_
_geom_angle_atom_site_label_1
_geom_angle_atom_site_label_2
_geom_angle_atom_site_label_3
_geom_angle
_geom_angle_site_symmetry_1
C44B O44 C44A 13.3(8) .
C48 O48 C51 19.6(3) .
C2 C1 C6 121.44(13) .
C2 C1 C13 128.05(12) .
C6 C1 C13 110.44(12) .
C1 C2 C3 118.04(15) .
C4 C3 C2 120.62(16) .
C5 C4 C3 121.31(15) .
C4 C5 C6 118.54(15) .
C5 C6 C1 120.00(15) .
C5 C6 C7 131.41(14) .
C1 C6 C7 108.53(12) .
C8 C7 C12 119.46(15) .
C8 C7 C6 131.62(14) .
C12 C7 C6 108.89(11) .
C9 C8 C7 118.79(15) .
C8 C9 C10 121.33(14) .
C9 C10 C11 120.26(16) .
C12 C11 C10 118.48(15) .
C11 C12 C7 121.67(13) .
C11 C12 C13 128.10(12) .
C7 C12 C13 110.23(12) .
O13 C13 C14 108.64(10) .
O13 C13 C1 112.87(10) .
C14 C13 C1 110.43(11) .
O13 C13 C12 111.64(10) .
C14 C13 C12 111.38(11) .
C1 C13 C12 101.80(10) .
C15 C14 C13 173.63(13) .
C14 C15 C16 178.27(13) .
O16 C16 C15 110.69(10) .
O16 C16 C28 113.77(10) .
C15 C16 C28 110.18(11) .
O16 C16 C17 111.16(10) .
C15 C16 C17 109.05(10) .
C28 C16 C17 101.60(11) .
C18 C17 C22 121.76(12) .
C18 C17 C16 127.97(13) .
C22 C17 C16 110.21(12) .
C17 C18 C19 117.76(15) .
C20 C19 C18 120.71(16) .
C21 C20 C19 121.37(14) .
C20 C21 C22 118.43(15) .
C21 C22 C17 119.97(14) .
C21 C22 C23 130.97(14) .
C17 C22 C23 109.05(11) .
C24 C23 C28 119.98(13) .
C24 C23 C22 131.62(13) .
C28 C23 C22 108.39(12) .
C25 C24 C23 118.60(13) .
C24 C25 C26 121.19(14) .
C25 C26 C27 120.58(15) .
C28 C27 C26 118.26(13) .
C27 C28 C23 121.36(12) .
C27 C28 C16 128.11(12) .
C23 C28 C16 110.53(11) .
C30 C29 C34 121.60(15) .
C30 C29 C41 128.62(13) .
C34 C29 C41 109.77(14) .
C29 C30 C31 118.21(17) .
C32 C31 C30 120.6(2) .
C31 C32 C33 121.33(17) .
C32 C33 C34 118.87(18) .
C33 C34 C29 119.35(18) .
C33 C34 C35 131.85(16) .
C29 C34 C35 108.80(13) .
C40 C35 C36 118.89(18) .
C40 C35 C34 108.87(13) .
C36 C35 C34 132.23(17) .
C37 C36 C35 118.73(18) .
C38 C37 C36 121.39(17) .
C37 C38 C39 120.6(2) .
C40 C39 C38 118.23(17) .
C39 C40 C35 122.14(14) .
C39 C40 C41 127.57(13) .
C35 C40 C41 110.28(14) .
O41 C41 C42 110.16(10) .
O41 C41 C40 108.10(10) .
C42 C41 C40 110.59(11) .
O41 C41 C29 112.56(10) .
C42 C41 C29 112.81(11) .
C40 C41 C29 102.27(11) .
C42 C42 C41 176.70(18) 2_766
O44 C44A C46A 108.0(4) .
O44 C44A C43A 110.5(3) .
C46A C44A C43A 114.3(5) .
O44 C44A C45A 105.9(3) .
C46A C44A C45A 109.1(5) .
C43A C44A C45A 108.8(3) .
O48 C48 C49 106.3(2) .
O48 C48 C47 110.7(2) .
C49 C48 C47 115.6(3) .
C50 C51 O48 114.0(8) .
C50 C51 C52 109.8(9) .
O48 C51 C52 107.1(9) .
O44 C44B C46B 123.4(14) .
O44 C44B C43B 108.8(13) .
C46B C44B C43B 95.9(14) .
O44 C44B C45B 104.6(11) .
C46B C44B C45B 104.6(14) .
C43B C44B C45B 120.8(15) .

loop_
_geom_bond_atom_site_label_1
_geom_bond_atom_site_label_2
_geom_bond_distance
_geom_bond_site_symmetry_2
O13 C13 1.4381(16) .
O16 C16 1.4310(15) .
O41 C41 1.4329(15) .
O44 C44B 1.384(14) .
O44 C44A 1.460(4) .
O48 C48 1.422(3) .
O48 C51 1.536(13) .
C1 C2 1.380(2) .
C1 C6 1.3992(19) .
C1 C13 1.5269(19) .
C2 C3 1.394(2) .
C3 C4 1.386(3) .
C4 C5 1.382(3) .
C5 C6 1.389(2) .
C6 C7 1.474(2) .
C7 C8 1.394(2) .
C7 C12 1.3983(19) .
C8 C9 1.383(3) .
C9 C10 1.384(3) .
C10 C11 1.395(2) .
C11 C12 1.375(2) .
C12 C13 1.5280(17) .
C13 C14 1.4710(18) .
C14 C15 1.1949(18) .
C15 C16 1.4783(18) .
C16 C28 1.5280(18) .
C16 C17 1.5315(17) .
C17 C18 1.378(2) .
C17 C22 1.397(2) .
C18 C19 1.398(2) .
C19 C20 1.388(3) .
C20 C21 1.379(2) .
C21 C22 1.3948(19) .
C22 C23 1.472(2) .
C23 C24 1.392(2) .
C23 C28 1.4019(18) .
C24 C25 1.385(2) .
C25 C26 1.387(2) .
C26 C27 1.397(2) .
C27 C28 1.3778(19) .
C29 C30 1.381(2) .
C29 C34 1.402(2) .
C29 C41 1.527(2) .
C30 C31 1.393(2) .
C31 C32 1.379(3) .
C32 C33 1.384(3) .
C33 C34 1.394(2) .
C34 C35 1.472(3) .
C35 C40 1.393(2) .
C35 C36 1.399(2) .
C36 C37 1.386(3) .
C37 C38 1.374(3) .
C38 C39 1.387(2) .
C39 C40 1.377(2) .
C40 C41 1.5220(19) .
C41 C42 1.4800(17) .
C42 C42 1.191(2) 2_766
C43A C44A 1.523(4) .
C44A C46A 1.497(6) .
C44A C45A 1.533(5) .
C47 C48 1.510(4) .
C48 C49 1.493(3) .
C50 C51 1.514(8) .
C51 C52 1.539(9) .
C45B C44B 1.486(14) .
C43B C44B 1.457(14) .
C46B C44B 1.413(14) .

loop_
_geom_hbond_atom_site_label_D
_geom_hbond_atom_site_label_H
_geom_hbond_atom_site_label_A
_geom_hbond_distance_DH
_geom_hbond_distance_HA
_geom_hbond_distance_DA
_geom_hbond_angle_DHA
_geom_hbond_site_symmetry_A
O13 H13 O48 0.964(5) 1.792(6) 2.7532(14) 174.9(18) .
O16 H16 O41 0.964(5) 1.782(6) 2.7382(16) 171.0(17) .
O41 H41 O44 0.978(5) 1.714(6) 2.6896(16) 175.2(18) .
O48 H48H O16 0.948(5) 2.023(13) 2.8849(16) 150(2) 1_455
O44 H44 O13 0.966(5) 1.816(7) 2.7661(16) 167.5(19) .
C52 H52B O41 0.98 2.58 3.511(10) 157.9 1_455
O13 H13 O48 0.964(5) 1.792(6) 2.7532(14) 174.9(18) .
O16 H16 O41 0.964(5) 1.782(6) 2.7382(16) 171.0(17) .
O41 H41 O44 0.978(5) 1.714(6) 2.6896(16) 175.2(18) .
O48 H48H O16 0.948(5) 2.023(13) 2.8849(16) 150(2) 1_455
O44 H44 O13 0.966(5) 1.816(7) 2.7661(16) 167.5(19) .
C52 H52B O41 0.98 2.58 3.511(10) 157.9 1_455
O13 H13 O48 0.964(5) 1.792(6) 2.7532(14) 174.9(18) .
O16 H16 O41 0.964(5) 1.782(6) 2.7382(16) 171.0(17) .
O41 H41 O44 0.978(5) 1.714(6) 2.6896(16) 175.2(18) .
O48 H48H O16 0.948(5) 2.023(13) 2.8849(16) 150(2) 1_455
O44 H44 O13 0.966(5) 1.816(7) 2.7661(16) 167.5(19) .
C52 H52B O41 0.98 2.58 3.511(10) 157.9 1_455
O13 H13 O48 0.964(5) 1.792(6) 2.7532(14) 174.9(18) .
O16 H16 O41 0.964(5) 1.782(6) 2.7382(16) 171.0(17) .
O41 H41 O44 0.978(5) 1.714(6) 2.6896(16) 175.2(18) .
O48 H48H O16 0.948(5) 2.023(13) 2.8849(16) 150(2) 1_455
O44 H44 O13 0.966(5) 1.816(7) 2.7661(16) 167.5(19) .
C52 H52B O41 0.98 2.58 3.511(10) 157.9 1_455

loop_
_geom_torsion_atom_site_label_1
_geom_torsion_atom_site_label_2
_geom_torsion_atom_site_label_3
_geom_torsion_atom_site_label_4
_geom_torsion
_geom_torsion_site_symmetry_4
C6 C1 C2 C3 1.2(2) .
C13 C1 C2 C3 178.04(13) .
C1 C2 C3 C4 0.5(2) .
C2 C3 C4 C5 -1.0(2) .
C3 C4 C5 C6 -0.2(2) .
C4 C5 C6 C1 1.9(2) .
C4 C5 C6 C7 -174.87(14) .
C2 C1 C6 C5 -2.4(2) .
C13 C1 C6 C5 -179.76(12) .
C2 C1 C6 C7 174.97(12) .
C13 C1 C6 C7 -2.35(14) .
C5 C6 C7 C8 -0.6(3) .
C1 C6 C7 C8 -177.57(14) .
C5 C6 C7 C12 177.21(14) .
C1 C6 C7 C12 0.20(15) .
C12 C7 C8 C9 -0.1(2) .
C6 C7 C8 C9 177.45(14) .
C7 C8 C9 C10 -0.1(2) .
C8 C9 C10 C11 0.1(2) .
C9 C10 C11 C12 0.2(2) .
C10 C11 C12 C7 -0.5(2) .
C10 C11 C12 C13 179.93(12) .
C8 C7 C12 C11 0.43(19) .
C6 C7 C12 C11 -177.65(12) .
C8 C7 C12 C13 -179.89(12) .
C6 C7 C12 C13 2.02(14) .
C2 C1 C13 O13 66.45(17) .
C6 C1 C13 O13 -116.45(11) .
C2 C1 C13 C14 -55.38(17) .
C6 C1 C13 C14 121.72(12) .
C2 C1 C13 C12 -173.75(13) .
C6 C1 C13 C12 3.35(13) .
C11 C12 C13 O13 -62.90(17) .
C7 C12 C13 O13 117.45(12) .
C11 C12 C13 C14 58.75(17) .
C7 C12 C13 C14 -120.91(12) .
C11 C12 C13 C1 176.44(12) .
C7 C12 C13 C1 -3.22(13) .
O13 C13 C14 C15 -170.3(12) .
C1 C13 C14 C15 -46.1(12) .
C12 C13 C14 C15 66.3(12) .
C13 C14 C15 C16 -35(5) .
C14 C15 C16 O16 -157(5) .
C14 C15 C16 C28 76(5) .
C14 C15 C16 C17 -34(5) .
O16 C16 C17 C18 56.85(17) .
C15 C16 C17 C18 -65.46(17) .
C28 C16 C17 C18 178.22(13) .
O16 C16 C17 C22 -125.96(11) .
C15 C16 C17 C22 111.73(12) .
C28 C16 C17 C22 -4.59(13) .
C22 C17 C18 C19 0.5(2) .
C16 C17 C18 C19 177.40(13) .
C17 C18 C19 C20 -0.5(2) .
C18 C19 C20 C21 0.0(2) .
C19 C20 C21 C22 0.3(2) .
C20 C21 C22 C17 -0.27(19) .
C20 C21 C22 C23 178.69(13) .
C18 C17 C22 C21 -0.15(19) .
C16 C17 C22 C21 -177.54(11) .
C18 C17 C22 C23 -179.32(12) .
C16 C17 C22 C23 3.29(14) .
C21 C22 C23 C24 -0.5(2) .
C17 C22 C23 C24 178.57(13) .
C21 C22 C23 C28 -179.43(13) .
C17 C22 C23 C28 -0.38(14) .
C28 C23 C24 C25 1.04(19) .
C22 C23 C24 C25 -177.81(13) .
C23 C24 C25 C26 0.2(2) .
C24 C25 C26 C27 -1.4(2) .
C25 C26 C27 C28 1.3(2) .
C26 C27 C28 C23 -0.07(19) .
C26 C27 C28 C16 -179.27(12) .
C24 C23 C28 C27 -1.10(19) .
C22 C23 C28 C27 177.99(11) .
C24 C23 C28 C16 178.22(11) .
C22 C23 C28 C16 -2.69(14) .
O16 C16 C28 C27 -56.83(17) .
C15 C16 C28 C27 68.14(16) .
C17 C16 C28 C27 -176.37(12) .
O16 C16 C28 C23 123.91(11) .
C15 C16 C28 C23 -111.13(12) .
C17 C16 C28 C23 4.37(13) .
C34 C29 C30 C31 0.2(2) .
C41 C29 C30 C31 -178.33(13) .
C29 C30 C31 C32 -0.3(2) .
C30 C31 C32 C33 0.2(3) .
C31 C32 C33 C34 0.0(3) .
C32 C33 C34 C29 -0.1(2) .
C32 C33 C34 C35 179.35(15) .
C30 C29 C34 C33 0.0(2) .
C41 C29 C34 C33 178.81(12) .
C30 C29 C34 C35 -179.57(12) .
C41 C29 C34 C35 -0.78(14) .
C33 C34 C35 C40 -179.47(15) .
C29 C34 C35 C40 0.05(15) .
C33 C34 C35 C36 0.1(3) .
C29 C34 C35 C36 179.61(14) .
C40 C35 C36 C37 0.4(2) .
C34 C35 C36 C37 -179.15(15) .
C35 C36 C37 C38 -0.5(3) .
C36 C37 C38 C39 -0.2(3) .
C37 C38 C39 C40 0.9(2) .
C38 C39 C40 C35 -1.0(2) .
C38 C39 C40 C41 178.16(13) .
C36 C35 C40 C39 0.3(2) .
C34 C35 C40 C39 179.96(12) .
C36 C35 C40 C41 -178.92(12) .
C34 C35 C40 C41 0.71(14) .
C39 C40 C41 O41 -61.35(16) .
C35 C40 C41 O41 117.85(12) .
C39 C40 C41 C42 59.32(17) .
C35 C40 C41 C42 -121.47(12) .
C39 C40 C41 C29 179.68(13) .
C35 C40 C41 C29 -1.11(13) .
C30 C29 C41 O41 64.05(17) .
C34 C29 C41 O41 -114.63(12) .
C30 C29 C41 C42 -61.38(17) .
C34 C29 C41 C42 119.94(12) .
C30 C29 C41 C40 179.82(13) .
C34 C29 C41 C40 1.13(13) .
O41 C41 C42 C42 92(3) 2_766
C40 C41 C42 C42 -27(3) 2_766
C29 C41 C42 C42 -141(3) 2_766
C44B O44 C44A C46A 3(3) .
C44B O44 C44A C43A 128(4) .
C44B O44 C44A C45A -114(4) .
C51 O48 C48 C49 50.1(19) .
C51 O48 C48 C47 -76(2) .
C48 O48 C51 C50 -167(3) .
C48 O48 C51 C52 -45.1(14) .
C44A O44 C44B C46B -161(5) .
C44A O44 C44B C43B -50(3) .
C44A O44 C44B C45B 80(4) .
